data_4333813
loop_
_publ_author_name
'Thomas Z\"oller'
'Klaus Jurkschat'

_publ_contact_author_address
;Technische Universit\"at Dortmund
Otto-Hahn-Stra\&se 6
Lehrstuhl f\"ur Anorganische Chemie II
44227 Dortmund
;
_publ_contact_author_email klaus.jurkschat@tu-dortmund.de
_publ_contact_author_name 'Klaus Jurkschat'
_publ_section_title
;
 Novel Trialkanolamine Derivatives of Tin of the Type
 [N(CH2CMe2O)2(CH2)nOSnOR]m (m= 1, 2;n= 2, 3; R =t-Bu, 2,6-Me2C6H3) and
 Related Tri- and Pentanuclear Tin(IV) Oxoclusters. Syntheses and
 Molecular Structures
;
_journal_name_full 'Inorganic Chemistry'
_journal_page_first 1872
_journal_page_last 1882
_journal_paper_doi 10.1021/ic302042n
_journal_volume 52
_journal_year 2013
_chemical_formula_moiety 'C14 H29 N O4 Sn'
_chemical_formula_sum 'C14 H29 N O4 Sn'
_chemical_formula_weight 394.07
_chemical_melting_point 467
_chemical_name_systematic
; 
1-tert-butanolato-(2,8,9-trioxa-5-aza-
3,3,7,7-tetramethyl-stannatricyclo[3.3.3.0^1.5^]undecane
;
_space_group_IT_number 14
_symmetry_cell_setting monoclinic
_symmetry_space_group_name_Hall '-P 2ybc'
_symmetry_space_group_name_H-M 'P 1 21/c 1'
_atom_sites_solution_hydrogens geom
_atom_sites_solution_primary direct
_atom_sites_solution_secondary difmap
_audit_creation_method SHELXL-97
_cell_angle_alpha 90.00
_cell_angle_beta 95.578(4)
_cell_angle_gamma 90.00
_cell_formula_units_Z 8
_cell_length_a 14.6650(5)
_cell_length_b 10.4734(4)
_cell_length_c 22.9617(9)
_cell_measurement_reflns_used 12215
_cell_measurement_temperature 173(2)
_cell_measurement_theta_max 29.2228
_cell_measurement_theta_min 2.3633
_cell_volume 3510.0(2)
_computing_cell_refinement 'CrysAlisPro, Oxford Diffraction Ltd., Version 1.171.33.55''
_computing_data_collection 'CrysAlisPro, Oxford Diffraction Ltd., Version 1.171.33.55''
_computing_data_reduction 'CrysAlisPro, Oxford Diffraction Ltd., Version 1.171.33.55''
_computing_molecular_graphics 'SHELXP-97 (Sheldrick, 1997)'
_computing_publication_material 'enCIFer Version 1.4'
_computing_structure_refinement 'SHELXL-97 (Sheldrick, 1997)'
_computing_structure_solution 'SHELXS-97 (Sheldrick, 1990)'
_diffrn_ambient_temperature 173(2)
_diffrn_measured_fraction_theta_full 0.999
_diffrn_measured_fraction_theta_max 0.999
_diffrn_measurement_device_type 'Xcalibur2 CCD Diffractometer'
_diffrn_measurement_method '\w und \y scan'
_diffrn_radiation_monochromator graphite
_diffrn_radiation_source 'fine-focus sealed tube'
_diffrn_radiation_type MoK\a
_diffrn_radiation_wavelength 0.71073
_diffrn_reflns_av_R_equivalents 0.0418
_diffrn_reflns_av_sigmaI/netI 0.0473
_diffrn_reflns_limit_h_max 17
_diffrn_reflns_limit_h_min -17
_diffrn_reflns_limit_k_max 12
_diffrn_reflns_limit_k_min -12
_diffrn_reflns_limit_l_max 27
_diffrn_reflns_limit_l_min -27
_diffrn_reflns_number 24525
_diffrn_reflns_theta_full 25.50
_diffrn_reflns_theta_max 25.50
_diffrn_reflns_theta_min 2.37
_exptl_absorpt_coefficient_mu 1.467
_exptl_absorpt_correction_T_max 1.00000
_exptl_absorpt_correction_T_min 0.69479
_exptl_absorpt_correction_type multi-scan
_exptl_absorpt_process_details
;
CrysAlisPro, Oxford Diffraction Ltd.,
Version 1.171.33.55 (release 05-01-2010 CrysAlis171 .NET)
(compiled Jan  5 2010,16:28:46)
empirical absorption correction using spherical harmonics,
 implemented in SCALE3 ABSPACK scaling algorithm.
;
_exptl_crystal_colour colourless
_exptl_crystal_density_diffrn 1.491
_exptl_crystal_description block
_exptl_crystal_F_000 1616
_exptl_crystal_size_max 0.50
_exptl_crystal_size_mid 0.36
_exptl_crystal_size_min 0.11
_refine_diff_density_max 0.376
_refine_diff_density_min -0.505
_refine_diff_density_rms 0.079
_refine_ls_extinction_method none
_refine_ls_goodness_of_fit_ref 0.907
_refine_ls_hydrogen_treatment constr
_refine_ls_matrix_type full
_refine_ls_number_parameters 361
_refine_ls_number_reflns 6533
_refine_ls_number_restraints 0
_refine_ls_restrained_S_all 0.907
_refine_ls_R_factor_all 0.0365
_refine_ls_R_factor_gt 0.0244
_refine_ls_shift/su_max 0.003
_refine_ls_shift/su_mean 0.000
_refine_ls_structure_factor_coef Fsqd
_refine_ls_weighting_details 'calc w=1/[\s^2^(Fo^2^)+(0.0202P)^2^+0.0000P] where P=(Fo^2^+2Fc^2^)/3'
_refine_ls_weighting_scheme calc
_refine_ls_wR_factor_gt 0.0464
_refine_ls_wR_factor_ref 0.0477
_reflns_number_gt 5076
_reflns_number_total 6533
_reflns_threshold_expression >2sigma(I)
_cod_data_source_file ic302042n_si_002_2.cif
_cod_data_source_block a2303_compound3
_cod_original_sg_symbol_H-M 'P 21/c'
_cod_database_code 4333813

loop_
_symmetry_equiv_pos_as_xyz
'x, y, z'
'-x, y+1/2, -z+1/2'
'-x, -y, -z'
'x, -y-1/2, z-1/2'

loop_
_atom_site_label
_atom_site_type_symbol
_atom_site_fract_x
_atom_site_fract_y
_atom_site_fract_z
_atom_site_U_iso_or_equiv
_atom_site_adp_type
_atom_site_occupancy
_atom_site_symmetry_multiplicity
_atom_site_calc_flag
_atom_site_refinement_flags
Sn1 Sn 0.070610(12) 0.790495(17) 0.340987(8) 0.01676(5) Uani 1 1 d .
Sn2 Sn 0.376165(13) 0.514517(17) 0.652267(9) 0.02088(6) Uani 1 1 d .
O1 O -0.05480(11) 0.85774(17) 0.33872(8) 0.0256(5) Uani 1 1 d .
O2 O 0.12099(12) 0.69041(16) 0.40967(8) 0.0227(4) Uani 1 1 d .
O3 O 0.10834(13) 0.75432(18) 0.26191(8) 0.0313(5) Uani 1 1 d .
O4 O 0.13746(12) 0.95111(16) 0.35059(8) 0.0215(4) Uani 1 1 d .
N1 N -0.00795(15) 0.6052(2) 0.32274(10) 0.0241(6) Uani 1 1 d .
O101 O 0.49395(13) 0.59069(19) 0.63614(9) 0.0380(6) Uani 1 1 d .
O102 O 0.26488(12) 0.57936(18) 0.60650(8) 0.0286(5) Uani 1 1 d .
O103 O 0.34894(15) 0.45636(18) 0.73039(9) 0.0373(6) Uani 1 1 d .
O104 O 0.38869(13) 0.34105(17) 0.62341(9) 0.0314(5) Uani 1 1 d .
N2 N 0.36513(15) 0.7098(2) 0.69739(10) 0.0247(5) Uani 1 1 d .
C11 C -0.12463(18) 0.7679(3) 0.34845(13) 0.0286(7) Uani 1 1 d .
C12 C -0.10597(18) 0.6419(3) 0.31731(13) 0.0302(7) Uani 1 1 d .
H12A H -0.1410 0.5742 0.3335 0.036 Uiso 1 1 calc R
H12B H -0.1274 0.6498 0.2762 0.036 Uiso 1 1 calc R
C13 C -0.21439(19) 0.8232(3) 0.32073(16) 0.0484(10) Uani 1 1 d .
H13A H -0.2272 0.9016 0.3400 0.073 Uiso 1 1 calc R
H13B H -0.2630 0.7635 0.3247 0.073 Uiso 1 1 calc R
H13C H -0.2096 0.8395 0.2800 0.073 Uiso 1 1 calc R
C14 C -0.1287(2) 0.7494(3) 0.41358(13) 0.0319(8) Uani 1 1 d .
H14A H -0.1404 0.8299 0.4314 0.048 Uiso 1 1 calc R
H14B H -0.0713 0.7158 0.4307 0.048 Uiso 1 1 calc R
H14C H -0.1770 0.6906 0.4200 0.048 Uiso 1 1 calc R
C21 C 0.11566(19) 0.5555(3) 0.40298(13) 0.0268(7) Uani 1 1 d .
C22 C 0.0205(2) 0.5203(3) 0.37207(13) 0.0278(7) Uani 1 1 d .
H22A H 0.0222 0.4331 0.3579 0.033 Uiso 1 1 calc R
H22B H -0.0246 0.5244 0.4002 0.033 Uiso 1 1 calc R
C23 C 0.1962(2) 0.5112(3) 0.37013(15) 0.0422(9) Uani 1 1 d .
H23A H 0.2528 0.5365 0.3915 0.063 Uiso 1 1 calc R
H23B H 0.1915 0.5494 0.3320 0.063 Uiso 1 1 calc R
H23C H 0.1946 0.4199 0.3663 0.063 Uiso 1 1 calc R
C24 C 0.1232(2) 0.4964(3) 0.46357(14) 0.0395(8) Uani 1 1 d .
H24A H 0.1820 0.5166 0.4837 0.059 Uiso 1 1 calc R
H24B H 0.1168 0.4054 0.4602 0.059 Uiso 1 1 calc R
H24C H 0.0757 0.5299 0.4852 0.059 Uiso 1 1 calc R
C31 C 0.0453(2) 0.6718(3) 0.22946(13) 0.0432(9) Uani 1 1 d .
H31A H 0.0721 0.6418 0.1950 0.052 Uiso 1 1 calc R
H31B H -0.0099 0.7190 0.2166 0.052 Uiso 1 1 calc R
C32 C 0.0208(2) 0.5583(3) 0.26570(13) 0.0383(9) Uani 1 1 d .
H32A H -0.0288 0.5106 0.2448 0.046 Uiso 1 1 calc R
H32B H 0.0732 0.5021 0.2727 0.046 Uiso 1 1 calc R
C41 C 0.1611(2) 1.0132(3) 0.40560(13) 0.0264(7) Uani 1 1 d .
C42 C 0.0867(3) 0.9922(3) 0.44697(15) 0.0518(11) Uani 1 1 d .
H42A H 0.0831 0.9030 0.4561 0.078 Uiso 1 1 calc R
H42B H 0.0288 1.0206 0.4284 0.078 Uiso 1 1 calc R
H42C H 0.1016 1.0397 0.4824 0.078 Uiso 1 1 calc R
C43 C 0.2524(2) 0.9636(3) 0.43154(14) 0.0425(9) Uani 1 1 d .
H43A H 0.2472 0.8743 0.4401 0.064 Uiso 1 1 calc R
H43B H 0.2711 1.0093 0.4669 0.064 Uiso 1 1 calc R
H43C H 0.2970 0.9755 0.4041 0.064 Uiso 1 1 calc R
C44 C 0.1673(2) 1.1540(3) 0.39161(15) 0.0418(9) Uani 1 1 d .
H44A H 0.2139 1.1672 0.3657 0.063 Uiso 1 1 calc R
H44B H 0.1824 1.2010 0.4271 0.063 Uiso 1 1 calc R
H44C H 0.1094 1.1830 0.3732 0.063 Uiso 1 1 calc R
C111 C 0.5291(2) 0.6866(3) 0.67642(17) 0.0452(10) Uani 1 1 d .
C112 C 0.4504(2) 0.7788(3) 0.68900(15) 0.0387(8) Uani 1 1 d .
H11A H 0.4691 0.8282 0.7239 0.046 Uiso 1 1 calc R
H11B H 0.4391 0.8379 0.6566 0.046 Uiso 1 1 calc R
C113 C 0.5984(2) 0.7628(3) 0.6459(2) 0.0796(15) Uani 1 1 d .
H11C H 0.6486 0.7084 0.6382 0.119 Uiso 1 1 calc R
H11D H 0.6209 0.8323 0.6705 0.119 Uiso 1 1 calc R
H11E H 0.5698 0.7958 0.6096 0.119 Uiso 1 1 calc R
C114 C 0.5732(2) 0.6234(4) 0.73185(18) 0.0668(13) Uani 1 1 d .
H11F H 0.6209 0.5669 0.7221 0.100 Uiso 1 1 calc R
H11G H 0.5278 0.5757 0.7500 0.100 Uiso 1 1 calc R
H11H H 0.5987 0.6878 0.7584 0.100 Uiso 1 1 calc R
C121 C 0.2573(2) 0.7154(3) 0.60529(13) 0.0303(7) Uani 1 1 d .
C122 C 0.28090(19) 0.7668(3) 0.66734(12) 0.0279(7) Uani 1 1 d .
H12C H 0.2886 0.8586 0.6655 0.034 Uiso 1 1 calc R
H12D H 0.2300 0.7499 0.6903 0.034 Uiso 1 1 calc R
C123 C 0.1581(2) 0.7489(3) 0.58680(15) 0.0508(10) Uani 1 1 d .
H12E H 0.1199 0.7150 0.6148 0.076 Uiso 1 1 calc R
H12F H 0.1402 0.7128 0.5490 0.076 Uiso 1 1 calc R
H12G H 0.1514 0.8400 0.5850 0.076 Uiso 1 1 calc R
C124 C 0.3188(2) 0.7676(3) 0.56072(14) 0.0489(10) Uani 1 1 d .
H12H H 0.3007 0.7314 0.5230 0.073 Uiso 1 1 calc R
H12I H 0.3814 0.7454 0.5726 0.073 Uiso 1 1 calc R
H12J H 0.3130 0.8589 0.5587 0.073 Uiso 1 1 calc R
C131 C 0.3042(2) 0.5526(3) 0.76150(14) 0.0432(9) Uani 1 1 d .
H13D H 0.3030 0.5268 0.8020 0.052 Uiso 1 1 calc R
H13E H 0.2414 0.5620 0.7445 0.052 Uiso 1 1 calc R
C132 C 0.3529(2) 0.6784(3) 0.75904(13) 0.0372(8) Uani 1 1 d .
H13F H 0.3175 0.7448 0.7758 0.045 Uiso 1 1 calc R
H13G H 0.4122 0.6735 0.7817 0.045 Uiso 1 1 calc R
C141 C 0.4302(2) 0.3032(3) 0.57182(13) 0.0304(7) Uani 1 1 d .
C142 C 0.5328(2) 0.3050(3) 0.58354(14) 0.0420(9) Uani 1 1 d .
H14D H 0.5533 0.3912 0.5905 0.063 Uiso 1 1 calc R
H14E H 0.5596 0.2712 0.5503 0.063 Uiso 1 1 calc R
H14F H 0.5510 0.2537 0.6173 0.063 Uiso 1 1 calc R
C143 C 0.3973(3) 0.1674(3) 0.55992(18) 0.0724(14) Uani 1 1 d .
H14G H 0.4180 0.1141 0.5926 0.109 Uiso 1 1 calc R
H14H H 0.4215 0.1360 0.5253 0.109 Uiso 1 1 calc R
H14I H 0.3316 0.1662 0.5544 0.109 Uiso 1 1 calc R
C144 C 0.3989(3) 0.3899(4) 0.52135(14) 0.0614(12) Uani 1 1 d .
H14J H 0.4208 0.4750 0.5298 0.092 Uiso 1 1 calc R
H14K H 0.3332 0.3905 0.5157 0.092 Uiso 1 1 calc R
H14L H 0.4228 0.3595 0.4864 0.092 Uiso 1 1 calc R

loop_
_atom_site_aniso_label
_atom_site_aniso_U_11
_atom_site_aniso_U_22
_atom_site_aniso_U_33
_atom_site_aniso_U_23
_atom_site_aniso_U_13
_atom_site_aniso_U_12
Sn1 0.01833(10) 0.01614(10) 0.01577(10) -0.00011(9) 0.00157(7) -0.00466(8)
Sn2 0.02237(11) 0.02073(11) 0.02027(11) -0.00320(9) 0.00584(8) -0.00297(8)
O1 0.0169(10) 0.0231(11) 0.0366(13) 0.0081(10) 0.0023(9) -0.0051(8)
O2 0.0242(10) 0.0170(10) 0.0256(11) 0.0035(9) -0.0040(9) -0.0021(8)
O3 0.0402(12) 0.0377(12) 0.0177(11) -0.0089(10) 0.0121(9) -0.0181(10)
O4 0.0257(11) 0.0179(10) 0.0207(11) -0.0024(9) 0.0015(9) -0.0102(8)
N1 0.0315(14) 0.0213(13) 0.0201(14) -0.0049(11) 0.0057(11) -0.0097(11)
O101 0.0254(11) 0.0363(13) 0.0547(15) -0.0245(12) 0.0166(11) -0.0128(10)
O102 0.0294(11) 0.0266(12) 0.0283(12) -0.0063(10) -0.0048(9) 0.0018(9)
O103 0.0596(15) 0.0278(12) 0.0281(12) 0.0069(10) 0.0224(11) 0.0169(11)
O104 0.0388(12) 0.0199(10) 0.0388(13) -0.0092(10) 0.0206(10) -0.0064(9)
N2 0.0270(13) 0.0240(13) 0.0230(14) -0.0059(12) 0.0024(11) 0.0005(11)
C11 0.0184(15) 0.0317(18) 0.0355(19) 0.0119(16) 0.0010(13) -0.0071(13)
C12 0.0249(16) 0.0402(19) 0.0244(18) 0.0053(15) -0.0039(14) -0.0187(14)
C13 0.0212(17) 0.054(2) 0.069(3) 0.026(2) -0.0023(17) -0.0062(16)
C14 0.0276(17) 0.0313(17) 0.038(2) 0.0004(16) 0.0085(15) -0.0007(14)
C21 0.0294(17) 0.0169(15) 0.0347(19) 0.0067(15) 0.0065(14) 0.0025(13)
C22 0.0369(18) 0.0143(15) 0.0330(19) -0.0051(14) 0.0084(15) -0.0078(13)
C23 0.0382(19) 0.0283(18) 0.063(3) 0.0096(18) 0.0203(18) 0.0059(15)
C24 0.0399(19) 0.0304(19) 0.048(2) 0.0168(17) 0.0030(16) 0.0041(15)
C31 0.058(2) 0.052(2) 0.0211(18) -0.0148(17) 0.0110(16) -0.0225(18)
C32 0.056(2) 0.0377(19) 0.0230(18) -0.0191(16) 0.0124(16) -0.0217(17)
C41 0.0354(17) 0.0209(16) 0.0231(17) -0.0042(14) 0.0029(14) -0.0101(13)
C42 0.075(3) 0.046(2) 0.038(2) -0.0247(18) 0.028(2) -0.0259(19)
C43 0.055(2) 0.039(2) 0.030(2) 0.0048(17) -0.0153(17) -0.0089(17)
C44 0.047(2) 0.0241(17) 0.053(2) -0.0065(17) -0.0041(17) -0.0071(15)
C111 0.0274(18) 0.036(2) 0.073(3) -0.030(2) 0.0083(18) -0.0102(15)
C112 0.0331(18) 0.0326(19) 0.050(2) -0.0195(17) 0.0029(16) -0.0095(15)
C113 0.044(2) 0.056(3) 0.146(4) -0.056(3) 0.045(3) -0.032(2)
C114 0.034(2) 0.063(3) 0.097(4) -0.043(3) -0.022(2) 0.0125(19)
C121 0.0342(18) 0.0301(18) 0.0260(18) -0.0006(16) 0.0002(14) 0.0043(14)
C122 0.0344(17) 0.0224(16) 0.0273(18) 0.0039(14) 0.0041(14) 0.0029(13)
C123 0.053(2) 0.050(2) 0.045(2) -0.0103(19) -0.0197(18) 0.0185(18)
C124 0.078(3) 0.042(2) 0.027(2) 0.0111(18) 0.0087(19) 0.009(2)
C131 0.067(2) 0.040(2) 0.0255(19) 0.0070(17) 0.0222(18) 0.0191(19)
C132 0.048(2) 0.044(2) 0.0192(18) -0.0066(16) 0.0011(15) 0.0173(17)
C141 0.0312(17) 0.0309(18) 0.0305(19) -0.0136(16) 0.0105(15) -0.0006(14)
C142 0.0360(19) 0.051(2) 0.039(2) -0.0114(18) 0.0081(16) 0.0091(17)
C143 0.070(3) 0.050(2) 0.104(4) -0.053(2) 0.046(3) -0.019(2)
C144 0.072(3) 0.085(3) 0.027(2) -0.011(2) 0.0015(19) 0.033(2)

loop_
_atom_type_symbol
_atom_type_description
_atom_type_scat_dispersion_real
_atom_type_scat_dispersion_imag
_atom_type_scat_source
C C 0.0033 0.0016 'International Tables Vol C Tables 4.2.6.8 and 6.1.1.4'
H H 0.0000 0.0000 'International Tables Vol C Tables 4.2.6.8 and 6.1.1.4'
N N 0.0061 0.0033 'International Tables Vol C Tables 4.2.6.8 and 6.1.1.4'
O O 0.0106 0.0060 'International Tables Vol C Tables 4.2.6.8 and 6.1.1.4'
Sn Sn -0.6537 1.4246 'International Tables Vol C Tables 4.2.6.8 and 6.1.1.4'

loop_
_geom_angle_atom_site_label_1
_geom_angle_atom_site_label_2
_geom_angle_atom_site_label_3
_geom_angle
O4 Sn1 O1 98.79(7)
O4 Sn1 O2 102.86(7)
O1 Sn1 O2 119.18(7)
O4 Sn1 O3 94.95(7)
O1 Sn1 O3 112.79(8)
O2 Sn1 O3 120.85(8)
O4 Sn1 N1 175.90(8)
O1 Sn1 N1 81.08(8)
O2 Sn1 N1 80.67(8)
O3 Sn1 N1 81.37(8)
O104 Sn2 O101 101.55(8)
O104 Sn2 O103 93.18(8)
O101 Sn2 O103 123.70(9)
O104 Sn2 O102 103.90(8)
O101 Sn2 O102 117.08(9)
O103 Sn2 O102 111.13(8)
O104 Sn2 N2 173.20(8)
O101 Sn2 N2 80.00(8)
O103 Sn2 N2 80.56(8)
O102 Sn2 N2 80.99(8)
C11 O1 Sn1 116.38(16)
C21 O2 Sn1 115.37(17)
C31 O3 Sn1 111.75(16)
C41 O4 Sn1 124.56(15)
C22 N1 C12 115.0(2)
C22 N1 C32 113.1(2)
C12 N1 C32 111.4(2)
C22 N1 Sn1 105.87(16)
C12 N1 Sn1 105.32(16)
C32 N1 Sn1 105.10(15)
C111 O101 Sn2 115.52(17)
C121 O102 Sn2 114.35(17)
C131 O103 Sn2 112.31(17)
C141 O104 Sn2 126.73(16)
C112 N2 C122 114.9(2)
C112 N2 C132 114.6(2)
C122 N2 C132 111.2(2)
C112 N2 Sn2 106.19(16)
C122 N2 Sn2 103.88(16)
C132 N2 Sn2 104.63(17)
O1 C11 C14 109.7(2)
O1 C11 C13 106.8(2)
C14 C11 C13 110.3(2)
O1 C11 C12 109.3(2)
C14 C11 C12 112.0(2)
C13 C11 C12 108.6(3)
N1 C12 C11 113.5(2)
N1 C12 H12A 108.9
C11 C12 H12A 108.9
N1 C12 H12B 108.9
C11 C12 H12B 108.9
H12A C12 H12B 107.7
C11 C13 H13A 109.5
C11 C13 H13B 109.5
H13A C13 H13B 109.5
C11 C13 H13C 109.5
H13A C13 H13C 109.5
H13B C13 H13C 109.5
C11 C14 H14A 109.5
C11 C14 H14B 109.5
H14A C14 H14B 109.5
C11 C14 H14C 109.5
H14A C14 H14C 109.5
H14B C14 H14C 109.5
O2 C21 C24 107.9(2)
O2 C21 C23 108.5(2)
C24 C21 C23 109.7(2)
O2 C21 C22 108.9(2)
C24 C21 C22 107.8(2)
C23 C21 C22 113.9(3)
N1 C22 C21 112.7(2)
N1 C22 H22A 109.1
C21 C22 H22A 109.1
N1 C22 H22B 109.1
C21 C22 H22B 109.1
H22A C22 H22B 107.8
C21 C23 H23A 109.5
C21 C23 H23B 109.5
H23A C23 H23B 109.5
C21 C23 H23C 109.5
H23A C23 H23C 109.5
H23B C23 H23C 109.5
C21 C24 H24A 109.5
C21 C24 H24B 109.5
H24A C24 H24B 109.5
C21 C24 H24C 109.5
H24A C24 H24C 109.5
H24B C24 H24C 109.5
O3 C31 C32 111.5(3)
O3 C31 H31A 109.3
C32 C31 H31A 109.3
O3 C31 H31B 109.3
C32 C31 H31B 109.3
H31A C31 H31B 108.0
N1 C32 C31 109.0(2)
N1 C32 H32A 109.9
C31 C32 H32A 109.9
N1 C32 H32B 109.9
C31 C32 H32B 109.9
H32A C32 H32B 108.3
O4 C41 C43 108.8(2)
O4 C41 C44 105.6(2)
C43 C41 C44 110.6(3)
O4 C41 C42 110.9(2)
C43 C41 C42 111.4(3)
C44 C41 C42 109.4(3)
C41 C42 H42A 109.5
C41 C42 H42B 109.5
H42A C42 H42B 109.5
C41 C42 H42C 109.5
H42A C42 H42C 109.5
H42B C42 H42C 109.5
C41 C43 H43A 109.5
C41 C43 H43B 109.5
H43A C43 H43B 109.5
C41 C43 H43C 109.5
H43A C43 H43C 109.5
H43B C43 H43C 109.5
C41 C44 H44A 109.5
C41 C44 H44B 109.5
H44A C44 H44B 109.5
C41 C44 H44C 109.5
H44A C44 H44C 109.5
H44B C44 H44C 109.5
O101 C111 C113 106.7(3)
O101 C111 C114 109.5(3)
C113 C111 C114 111.4(3)
O101 C111 C112 109.3(2)
C113 C111 C112 107.6(3)
C114 C111 C112 112.2(3)
N2 C112 C111 112.0(2)
N2 C112 H11A 109.2
C111 C112 H11A 109.2
N2 C112 H11B 109.2
C111 C112 H11B 109.2
H11A C112 H11B 107.9
C111 C113 H11C 109.5
C111 C113 H11D 109.5
H11C C113 H11D 109.5
C111 C113 H11E 109.5
H11C C113 H11E 109.5
H11D C113 H11E 109.5
C111 C114 H11F 109.5
C111 C114 H11G 109.5
H11F C114 H11G 109.5
C111 C114 H11H 109.5
H11F C114 H11H 109.5
H11G C114 H11H 109.5
O102 C121 C123 107.9(2)
O102 C121 C124 108.6(2)
C123 C121 C124 110.0(3)
O102 C121 C122 108.8(2)
C123 C121 C122 107.7(2)
C124 C121 C122 113.7(3)
N2 C122 C121 113.3(2)
N2 C122 H12C 108.9
C121 C122 H12C 108.9
N2 C122 H12D 108.9
C121 C122 H12D 108.9
H12C C122 H12D 107.7
C121 C123 H12E 109.5
C121 C123 H12F 109.5
H12E C123 H12F 109.5
C121 C123 H12G 109.5
H12E C123 H12G 109.5
H12F C123 H12G 109.5
C121 C124 H12H 109.5
C121 C124 H12I 109.5
H12H C124 H12I 109.5
C121 C124 H12J 109.5
H12H C124 H12J 109.5
H12I C124 H12J 109.5
O103 C131 C132 110.9(2)
O103 C131 H13D 109.5
C132 C131 H13D 109.5
O103 C131 H13E 109.5
C132 C131 H13E 109.5
H13D C131 H13E 108.1
N2 C132 C131 109.4(2)
N2 C132 H13F 109.8
C131 C132 H13F 109.8
N2 C132 H13G 109.8
C131 C132 H13G 109.8
H13F C132 H13G 108.2
O104 C141 C142 110.2(2)
O104 C141 C144 110.2(2)
C142 C141 C144 110.8(3)
O104 C141 C143 104.7(2)
C142 C141 C143 109.8(3)
C144 C141 C143 111.0(3)
C141 C142 H14D 109.5
C141 C142 H14E 109.5
H14D C142 H14E 109.5
C141 C142 H14F 109.5
H14D C142 H14F 109.5
H14E C142 H14F 109.5
C141 C143 H14G 109.5
C141 C143 H14H 109.5
H14G C143 H14H 109.5
C141 C143 H14I 109.5
H14G C143 H14I 109.5
H14H C143 H14I 109.5
C141 C144 H14J 109.5
C141 C144 H14K 109.5
H14J C144 H14K 109.5
C141 C144 H14L 109.5
H14J C144 H14L 109.5
H14K C144 H14L 109.5

loop_
_geom_bond_atom_site_label_1
_geom_bond_atom_site_label_2
_geom_bond_distance
Sn1 O4 1.9487(17)
Sn1 O1 1.9654(17)
Sn1 O2 1.9761(18)
Sn1 O3 1.9854(17)
Sn1 N1 2.275(2)
Sn2 O104 1.9486(18)
Sn2 O101 1.9702(18)
Sn2 O103 1.9716(18)
Sn2 O102 1.9737(19)
Sn2 N2 2.306(2)
O1 C11 1.424(3)
O2 C21 1.423(3)
O3 C31 1.422(3)
O4 C41 1.433(3)
N1 C22 1.469(3)
N1 C12 1.481(3)
N1 C32 1.497(3)
O101 C111 1.427(3)
O102 C121 1.429(3)
O103 C131 1.431(3)
O104 C141 1.439(3)
N2 C112 1.473(3)
N2 C122 1.481(3)
N2 C132 1.481(3)
C11 C14 1.515(4)
C11 C13 1.520(4)
C11 C12 1.539(4)
C12 H12A 0.9700
C12 H12B 0.9700
C13 H13A 0.9600
C13 H13B 0.9600
C13 H13C 0.9600
C14 H14A 0.9600
C14 H14B 0.9600
C14 H14C 0.9600
C21 C24 1.517(4)
C21 C23 1.534(4)
C21 C22 1.547(4)
C22 H22A 0.9700
C22 H22B 0.9700
C23 H23A 0.9600
C23 H23B 0.9600
C23 H23C 0.9600
C24 H24A 0.9600
C24 H24B 0.9600
C24 H24C 0.9600
C31 C32 1.514(4)
C31 H31A 0.9700
C31 H31B 0.9700
C32 H32A 0.9700
C32 H32B 0.9700
C41 C43 1.504(4)
C41 C44 1.514(4)
C41 C42 1.531(4)
C42 H42A 0.9600
C42 H42B 0.9600
C42 H42C 0.9600
C43 H43A 0.9600
C43 H43B 0.9600
C43 H43C 0.9600
C44 H44A 0.9600
C44 H44B 0.9600
C44 H44C 0.9600
C111 C113 1.517(4)
C111 C114 1.522(5)
C111 C112 1.553(4)
C112 H11A 0.9700
C112 H11B 0.9700
C113 H11C 0.9600
C113 H11D 0.9600
C113 H11E 0.9600
C114 H11F 0.9600
C114 H11G 0.9600
C114 H11H 0.9600
C121 C123 1.516(4)
C121 C124 1.530(4)
C121 C122 1.531(4)
C122 H12C 0.9700
C122 H12D 0.9700
C123 H12E 0.9600
C123 H12F 0.9600
C123 H12G 0.9600
C124 H12H 0.9600
C124 H12I 0.9600
C124 H12J 0.9600
C131 C132 1.502(4)
C131 H13D 0.9700
C131 H13E 0.9700
C132 H13F 0.9700
C132 H13G 0.9700
C141 C142 1.502(4)
C141 C144 1.508(4)
C141 C143 1.518(4)
C142 H14D 0.9600
C142 H14E 0.9600
C142 H14F 0.9600
C143 H14G 0.9600
C143 H14H 0.9600
C143 H14I 0.9600
C144 H14J 0.9600
C144 H14K 0.9600
C144 H14L 0.9600

loop_
_geom_torsion_atom_site_label_1
_geom_torsion_atom_site_label_2
_geom_torsion_atom_site_label_3
_geom_torsion_atom_site_label_4
_geom_torsion
O4 Sn1 O1 C11 -162.88(18)
O2 Sn1 O1 C11 -52.7(2)
O3 Sn1 O1 C11 97.92(19)
N1 Sn1 O1 C11 21.26(18)
O4 Sn1 O2 C21 -154.63(16)
O1 Sn1 O2 C21 97.49(17)
O3 Sn1 O2 C21 -50.77(18)
N1 Sn1 O2 C21 23.25(16)
O4 Sn1 O3 C31 -156.1(2)
O1 Sn1 O3 C31 -54.4(2)
O2 Sn1 O3 C31 95.7(2)
N1 Sn1 O3 C31 22.1(2)
O1 Sn1 O4 C41 84.3(2)
O2 Sn1 O4 C41 -38.5(2)
O3 Sn1 O4 C41 -161.7(2)
N1 Sn1 O4 C41 172.3(10)
O4 Sn1 N1 C22 151.4(10)
O1 Sn1 N1 C22 -120.01(17)
O2 Sn1 N1 C22 1.73(16)
O3 Sn1 N1 C22 125.13(17)
O4 Sn1 N1 C12 -86.3(11)
O1 Sn1 N1 C12 2.25(16)
O2 Sn1 N1 C12 123.98(17)
O3 Sn1 N1 C12 -112.61(17)
O4 Sn1 N1 C32 31.4(12)
O1 Sn1 N1 C32 120.0(2)
O2 Sn1 N1 C32 -118.27(19)
O3 Sn1 N1 C32 5.13(19)
O104 Sn2 O101 C111 -148.0(2)
O103 Sn2 O101 C111 -46.3(2)
O102 Sn2 O101 C111 99.6(2)
N2 Sn2 O101 C111 25.2(2)
O104 Sn2 O102 C121 -160.48(17)
O101 Sn2 O102 C121 -49.48(19)
O103 Sn2 O102 C121 100.50(18)
N2 Sn2 O102 C121 24.34(17)
O104 Sn2 O103 C131 -160.1(2)
O101 Sn2 O103 C131 93.8(2)
O102 Sn2 O103 C131 -53.8(2)
N2 Sn2 O103 C131 22.6(2)
O101 Sn2 O104 C141 -38.8(2)
O103 Sn2 O104 C141 -164.2(2)
O102 Sn2 O104 C141 83.1(2)
N2 Sn2 O104 C141 -141.3(6)
O104 Sn2 N2 C112 103.6(7)
O101 Sn2 N2 C112 -0.23(19)
O103 Sn2 N2 C112 126.7(2)
O102 Sn2 N2 C112 -120.0(2)
O104 Sn2 N2 C122 -134.8(6)
O101 Sn2 N2 C122 121.39(17)
O103 Sn2 N2 C122 -111.71(17)
O102 Sn2 N2 C122 1.65(16)
O104 Sn2 N2 C132 -18.1(7)
O101 Sn2 N2 C132 -121.87(19)
O103 Sn2 N2 C132 5.04(18)
O102 Sn2 N2 C132 118.39(18)
Sn1 O1 C11 C14 83.5(2)
Sn1 O1 C11 C13 -157.0(2)
Sn1 O1 C11 C12 -39.7(3)
C22 N1 C12 C11 93.0(3)
C32 N1 C12 C11 -136.6(2)
Sn1 N1 C12 C11 -23.2(3)
O1 C11 C12 N1 40.9(3)
C14 C11 C12 N1 -80.9(3)
C13 C11 C12 N1 157.1(2)
Sn1 O2 C21 C24 -159.41(17)
Sn1 O2 C21 C23 81.8(3)
Sn1 O2 C21 C22 -42.6(2)
C12 N1 C22 C21 -139.7(2)
C32 N1 C22 C21 90.7(3)
Sn1 N1 C22 C21 -23.9(3)
O2 C21 C22 N1 43.4(3)
C24 C21 C22 N1 160.2(2)
C23 C21 C22 N1 -77.8(3)
Sn1 O3 C31 C32 -46.9(3)
C22 N1 C32 C31 -144.3(3)
C12 N1 C32 C31 84.3(3)
Sn1 N1 C32 C31 -29.3(3)
O3 C31 C32 N1 51.0(4)
Sn1 O4 C41 C43 88.7(2)
Sn1 O4 C41 C44 -152.57(18)
Sn1 O4 C41 C42 -34.1(3)
Sn2 O101 C111 C113 -160.7(2)
Sn2 O101 C111 C114 78.7(3)
Sn2 O101 C111 C112 -44.6(3)
C122 N2 C112 C111 -136.2(3)
C132 N2 C112 C111 93.0(3)
Sn2 N2 C112 C111 -22.0(3)
O101 C111 C112 N2 42.8(4)
C113 C111 C112 N2 158.3(3)
C114 C111 C112 N2 -78.8(3)
Sn2 O102 C121 C123 -161.70(19)
Sn2 O102 C121 C124 79.1(3)
Sn2 O102 C121 C122 -45.2(3)
C112 N2 C122 C121 90.2(3)
C132 N2 C122 C121 -137.4(2)
Sn2 N2 C122 C121 -25.4(3)
O102 C121 C122 N2 46.6(3)
C123 C121 C122 N2 163.2(2)
C124 C121 C122 N2 -74.7(3)
Sn2 O103 C131 C132 -47.9(3)
C112 N2 C132 C131 -145.8(3)
C122 N2 C132 C131 81.6(3)
Sn2 N2 C132 C131 -29.9(3)
O103 C131 C132 N2 52.0(3)
Sn2 O104 C141 C142 78.2(3)
Sn2 O104 C141 C144 -44.3(3)
Sn2 O104 C141 C143 -163.7(2)
